data_4132242
loop_
_publ_author_name
'Gribble, Jr, Michael W'
'Guo, Sheng'
'Buchwald, Stephen L.'

_publ_section_title
;
 Asymmetric Cu-Catalyzed 1,4-Dearomatization of Pyridines and Pyridazines
 without Preactivation of the Heterocycle or Nucleophile.
;
_journal_issue 15
_journal_name_full 'Journal of the American Chemical Society'
_journal_page_first 5057
_journal_page_last 5060
_journal_paper_doi 10.1021/jacs.8b02568
_journal_volume 140
_journal_year 2018
_chemical_absolute_configuration ad
_chemical_formula_sum 'C19 H24 Cl N'
_chemical_formula_weight 301.84
_space_group_crystal_system monoclinic
_space_group_IT_number 4
_space_group_name_Hall 'P 2yb'
_space_group_name_H-M_alt 'P 1 21 1'
_atom_sites_solution_hydrogens mixed
_atom_sites_solution_primary direct
_atom_sites_solution_secondary difmap
_audit_creation_method SHELXL-2014/7
_cell_angle_alpha 90
_cell_angle_beta 91.6866(14)
_cell_angle_gamma 90
_cell_formula_units_Z 2
_cell_length_a 10.8999(9)
_cell_length_b 5.6054(5)
_cell_length_c 13.3076(11)
_cell_measurement_reflns_used 9901
_cell_measurement_temperature 100(2)
_cell_measurement_theta_max 31.41
_cell_measurement_theta_min 2.38
_cell_volume 812.72(12)
_computing_cell_refinement 'SAINT 7.46A (Bruker-AXS, 2015)'
_computing_data_collection 'APEX2 v2011.4.0 (Bruker-AXS, 2015)'
_computing_data_reduction 'SAINT 7.46A (Bruker-AXS, 2015)'
_computing_molecular_graphics 'Bruker SHELXTL'
_computing_publication_material 'Bruker SHELXTL'
_computing_structure_refinement 'SHELXL-2014/7 (Sheldrick, 2014)'
_computing_structure_solution 'SHELXT-2015 (Sheldrick, 2015)'
_diffrn_ambient_temperature 100(2)
_diffrn_detector_area_resol_mean 8.3
_diffrn_measured_fraction_theta_full 0.998
_diffrn_measured_fraction_theta_max 0.999
_diffrn_measurement_device_type 'Bruker Smart APEX2 CCD'
_diffrn_measurement_method '\f and \w scans'
_diffrn_radiation_type MoK\a
_diffrn_radiation_wavelength 0.71073
_diffrn_reflns_av_R_equivalents 0.0271
_diffrn_reflns_av_unetI/netI 0.0259
_diffrn_reflns_Laue_measured_fraction_full 0.998
_diffrn_reflns_Laue_measured_fraction_max 0.999
_diffrn_reflns_limit_h_max 15
_diffrn_reflns_limit_h_min -15
_diffrn_reflns_limit_k_max 8
_diffrn_reflns_limit_k_min -8
_diffrn_reflns_limit_l_max 19
_diffrn_reflns_limit_l_min -19
_diffrn_reflns_number 22862
_diffrn_reflns_point_group_measured_fraction_full 0.999
_diffrn_reflns_point_group_measured_fraction_max 0.994
_diffrn_reflns_theta_full 25.242
_diffrn_reflns_theta_max 30.990
_diffrn_reflns_theta_min 1.531
_diffrn_source 'I\mS micro-focus sealed tube, multilayer optics'
_exptl_absorpt_coefficient_mu 0.229
_exptl_absorpt_correction_T_max 0.7462
_exptl_absorpt_correction_T_min 0.6956
_exptl_absorpt_correction_type multi-scan
_exptl_absorpt_process_details 'SADABS (Sheldrick, 2009)'
_exptl_crystal_colour colourless
_exptl_crystal_density_diffrn 1.233
_exptl_crystal_density_method 'not measured'
_exptl_crystal_description blade
_exptl_crystal_F_000 324
_exptl_crystal_size_max 0.700
_exptl_crystal_size_mid 0.165
_exptl_crystal_size_min 0.070
_refine_diff_density_max 0.273
_refine_diff_density_min -0.164
_refine_diff_density_rms 0.040
_refine_ls_abs_structure_details
; 
 Flack x determined using 2110 quotients [(I+)-(I-)]/[(I+)+(I-)] 
 (Parsons, Flack and Wagner, Acta Cryst. B69 (2013) 249-259). 
;
_refine_ls_abs_structure_Flack 0.005(15)
_refine_ls_extinction_method none
_refine_ls_goodness_of_fit_ref 1.039
_refine_ls_hydrogen_treatment mixed
_refine_ls_matrix_type full
_refine_ls_number_parameters 197
_refine_ls_number_reflns 5141
_refine_ls_number_restraints 3
_refine_ls_restrained_S_all 1.039
_refine_ls_R_factor_all 0.0310
_refine_ls_R_factor_gt 0.0291
_refine_ls_shift/su_max 0.001
_refine_ls_shift/su_mean 0.000
_refine_ls_structure_factor_coef Fsqd
_refine_ls_weighting_details 'w=1/[\s^2^(Fo^2^)+(0.0369P)^2^+0.1663P] where P=(Fo^2^+2Fc^2^)/3'
_refine_ls_weighting_scheme calc
_refine_ls_wR_factor_gt 0.0727
_refine_ls_wR_factor_ref 0.0741
_reflns_Friedel_coverage 0.822
_reflns_Friedel_fraction_full 1.000
_reflns_Friedel_fraction_max 0.989
_reflns_number_gt 4933
_reflns_number_total 5141
_reflns_threshold_expression 'I > 2\s(I)'
_cod_data_source_file ja8b02568_si_002.cif
_cod_data_source_block X17111
_cod_original_sg_symbol_H-M 'P 21'
_cod_database_code 4132242
_shelx_shelxl_version_number 2014/7
_shelx_space_group_comment
; 
The symmetry employed for this shelxl refinement is uniquely defined 
by the following loop, which should always be used as a source of 
symmetry information in preference to the above space-group names. 
They are only intended as comments. 
;
_shelx_estimated_absorpt_t_min 0.856
_shelx_estimated_absorpt_t_max 0.984

loop_
_space_group_symop_operation_xyz
'x, y, z'
'-x, y+1/2, -z'

loop_
_atom_site_label
_atom_site_type_symbol
_atom_site_fract_x
_atom_site_fract_y
_atom_site_fract_z
_atom_site_U_iso_or_equiv
_atom_site_adp_type
_atom_site_occupancy
_atom_site_site_symmetry_order
_atom_site_calc_flag
_atom_site_refinement_flags_posn
_atom_site_refinement_flags_adp
Cl1 Cl 1.02853(3) 0.13235(7) 0.88286(3) 0.01813(8) Uani 1 1 d . .
N1 N 0.91637(11) 0.6333(3) 0.84723(8) 0.0149(2) Uani 1 1 d D .
H1A H 0.956(2) 0.498(4) 0.8591(16) 0.018 Uiso 1 1 d D U
H1B H 0.958(2) 0.761(4) 0.8732(16) 0.018 Uiso 1 1 d D U
C1 C 0.90880(13) 0.6603(3) 0.73540(10) 0.0152(3) Uani 1 1 d . .
H1C H 0.9925 0.6554 0.7085 0.018 Uiso 1 1 calc R U
H1D H 0.8721 0.8170 0.7180 0.018 Uiso 1 1 calc R U
C2 C 0.83108(13) 0.4616(3) 0.68721(10) 0.0124(2) Uani 1 1 d . .
H2 H 0.8714 0.3087 0.7084 0.015 Uiso 1 1 calc R U
C3 C 0.70004(13) 0.4545(3) 0.73120(10) 0.0125(2) Uani 1 1 d . .
H3 H 0.6581 0.3084 0.7040 0.015 Uiso 1 1 calc R U
C4 C 0.71864(14) 0.4196(3) 0.84562(11) 0.0148(3) Uani 1 1 d . .
H4A H 0.6375 0.4119 0.8770 0.018 Uiso 1 1 calc R U
H4B H 0.7610 0.2660 0.8585 0.018 Uiso 1 1 calc R U
C5 C 0.79342(13) 0.6202(4) 0.89388(10) 0.0164(3) Uani 1 1 d . .
H5A H 0.7497 0.7737 0.8842 0.020 Uiso 1 1 calc R U
H5B H 0.8039 0.5910 0.9670 0.020 Uiso 1 1 calc R U
C6 C 0.61535(13) 0.6710(3) 0.70587(10) 0.0140(3) Uani 1 1 d . .
H6 H 0.6634 0.8197 0.7203 0.017 Uiso 1 1 calc R U
C7 C 0.56941(15) 0.6818(3) 0.59534(11) 0.0205(3) Uani 1 1 d . .
H7A H 0.5281 0.5318 0.5774 0.031 Uiso 1 1 calc R U
H7B H 0.6393 0.7058 0.5518 0.031 Uiso 1 1 calc R U
H7C H 0.5116 0.8146 0.5866 0.031 Uiso 1 1 calc R U
C11 C 0.83282(13) 0.4646(3) 0.57319(10) 0.0138(3) Uani 1 1 d . .
C12 C 0.78040(15) 0.2711(3) 0.52100(12) 0.0172(3) Uani 1 1 d . .
H12 H 0.7492 0.1401 0.5576 0.021 Uiso 1 1 calc R U
C13 C 0.77318(15) 0.2675(3) 0.41648(12) 0.0213(3) Uani 1 1 d . .
H13 H 0.7369 0.1350 0.3824 0.026 Uiso 1 1 calc R U
C14 C 0.81901(15) 0.4573(4) 0.36170(12) 0.0224(3) Uani 1 1 d . .
H14 H 0.8121 0.4572 0.2904 0.027 Uiso 1 1 calc R U
C15 C 0.87495(13) 0.6469(4) 0.41227(11) 0.0205(3) Uani 1 1 d . .
H15 H 0.9083 0.7749 0.3751 0.025 Uiso 1 1 calc R U
C16 C 0.88258(13) 0.6511(3) 0.51746(10) 0.0168(3) Uani 1 1 d . .
H16 H 0.9217 0.7811 0.5512 0.020 Uiso 1 1 calc R U
C21 C 0.50431(13) 0.6722(3) 0.77284(10) 0.0147(3) Uani 1 1 d . .
C22 C 0.42008(14) 0.4839(3) 0.77073(11) 0.0174(3) Uani 1 1 d . .
H22 H 0.4324 0.3524 0.7271 0.021 Uiso 1 1 calc R U
C23 C 0.31817(15) 0.4866(3) 0.83191(13) 0.0218(3) Uani 1 1 d . .
H23 H 0.2618 0.3573 0.8299 0.026 Uiso 1 1 calc R U
C24 C 0.29916(16) 0.6795(4) 0.89596(13) 0.0258(4) Uani 1 1 d . .
H24 H 0.2299 0.6821 0.9377 0.031 Uiso 1 1 calc R U
C25 C 0.38177(18) 0.8667(3) 0.89833(13) 0.0258(4) Uani 1 1 d . .
H25 H 0.3689 0.9987 0.9416 0.031 Uiso 1 1 calc R U
C26 C 0.48395(16) 0.8631(3) 0.83768(12) 0.0197(3) Uani 1 1 d . .
H26 H 0.5404 0.9922 0.8405 0.024 Uiso 1 1 calc R U

loop_
_atom_site_aniso_label
_atom_site_aniso_U_11
_atom_site_aniso_U_22
_atom_site_aniso_U_33
_atom_site_aniso_U_23
_atom_site_aniso_U_13
_atom_site_aniso_U_12
Cl1 0.01850(15) 0.01444(15) 0.02110(15) 0.00028(14) -0.00533(11) -0.00075(15)
N1 0.0146(5) 0.0149(5) 0.0149(5) -0.0010(6) -0.0033(4) -0.0020(6)
C1 0.0153(6) 0.0163(7) 0.0139(5) -0.0007(5) 0.0004(4) -0.0031(6)
C2 0.0119(6) 0.0130(6) 0.0124(6) -0.0006(5) 0.0004(5) -0.0012(5)
C3 0.0115(6) 0.0137(6) 0.0121(5) 0.0006(5) 0.0000(5) -0.0014(5)
C4 0.0142(6) 0.0176(7) 0.0126(6) 0.0030(5) -0.0014(5) -0.0018(5)
C5 0.0155(6) 0.0212(7) 0.0125(5) 0.0006(6) -0.0007(4) -0.0011(7)
C6 0.0135(6) 0.0155(8) 0.0130(5) 0.0021(5) 0.0006(4) 0.0012(5)
C7 0.0163(6) 0.0321(10) 0.0132(6) 0.0054(6) 0.0006(5) 0.0055(6)
C11 0.0114(6) 0.0166(7) 0.0133(6) -0.0012(5) 0.0006(5) 0.0010(5)
C12 0.0158(7) 0.0182(7) 0.0176(6) -0.0026(6) 0.0005(5) -0.0002(6)
C13 0.0179(7) 0.0279(9) 0.0180(7) -0.0076(6) -0.0007(6) 0.0022(6)
C14 0.0180(7) 0.0351(9) 0.0141(6) -0.0025(7) 0.0000(5) 0.0080(7)
C15 0.0187(6) 0.0266(8) 0.0164(6) 0.0039(7) 0.0030(5) 0.0033(8)
C16 0.0160(6) 0.0183(7) 0.0162(6) 0.0011(6) 0.0011(5) 0.0009(6)
C21 0.0140(6) 0.0179(8) 0.0122(5) 0.0024(5) 0.0006(4) 0.0021(5)
C22 0.0150(6) 0.0200(7) 0.0173(6) 0.0007(6) 0.0001(5) 0.0006(6)
C23 0.0158(7) 0.0269(9) 0.0228(7) 0.0070(7) 0.0023(6) 0.0002(6)
C24 0.0217(7) 0.0350(11) 0.0210(7) 0.0076(7) 0.0094(6) 0.0075(7)
C25 0.0299(9) 0.0276(9) 0.0203(7) -0.0002(7) 0.0083(7) 0.0089(7)
C26 0.0234(8) 0.0180(7) 0.0180(7) 0.0001(6) 0.0025(6) 0.0022(6)

loop_
_atom_type_symbol
_atom_type_description
_atom_type_scat_dispersion_real
_atom_type_scat_dispersion_imag
_atom_type_scat_source
C C 0.0033 0.0016 'International Tables Vol C Tables 4.2.6.8 and 6.1.1.4'
H H 0.0000 0.0000 'International Tables Vol C Tables 4.2.6.8 and 6.1.1.4'
N N 0.0061 0.0033 'International Tables Vol C Tables 4.2.6.8 and 6.1.1.4'
Cl Cl 0.1484 0.1585 'International Tables Vol C Tables 4.2.6.8 and 6.1.1.4'

loop_
_geom_angle_atom_site_label_1
_geom_angle_atom_site_label_2
_geom_angle_atom_site_label_3
_geom_angle
C5 N1 C1 113.22(10)
C5 N1 H1A 108.8(15)
C1 N1 H1A 106.0(14)
C5 N1 H1B 109.2(14)
C1 N1 H1B 108.1(14)
H1A N1 H1B 111.5(17)
N1 C1 C2 110.94(12)
N1 C1 H1C 109.5
C2 C1 H1C 109.5
N1 C1 H1D 109.5
C2 C1 H1D 109.5
H1C C1 H1D 108.0
C11 C2 C1 112.84(12)
C11 C2 C3 114.44(11)
C1 C2 C3 111.32(11)
C11 C2 H2 105.8
C1 C2 H2 105.8
C3 C2 H2 105.8
C4 C3 C6 111.88(12)
C4 C3 C2 106.17(11)
C6 C3 C2 116.27(12)
C4 C3 H3 107.4
C6 C3 H3 107.4
C2 C3 H3 107.4
C5 C4 C3 112.12(12)
C5 C4 H4A 109.2
C3 C4 H4A 109.2
C5 C4 H4B 109.2
C3 C4 H4B 109.2
H4A C4 H4B 107.9
N1 C5 C4 109.69(13)
N1 C5 H5A 109.7
C4 C5 H5A 109.7
N1 C5 H5B 109.7
C4 C5 H5B 109.7
H5A C5 H5B 108.2
C21 C6 C7 108.46(11)
C21 C6 C3 110.68(11)
C7 C6 C3 114.29(12)
C21 C6 H6 107.7
C7 C6 H6 107.7
C3 C6 H6 107.7
C6 C7 H7A 109.5
C6 C7 H7B 109.5
H7A C7 H7B 109.5
C6 C7 H7C 109.5
H7A C7 H7C 109.5
H7B C7 H7C 109.5
C16 C11 C12 118.31(14)
C16 C11 C2 123.63(13)
C12 C11 C2 118.05(14)
C13 C12 C11 121.16(15)
C13 C12 H12 119.4
C11 C12 H12 119.4
C14 C13 C12 120.15(16)
C14 C13 H13 119.9
C12 C13 H13 119.9
C15 C14 C13 119.38(14)
C15 C14 H14 120.3
C13 C14 H14 120.3
C14 C15 C16 120.63(18)
C14 C15 H15 119.7
C16 C15 H15 119.7
C15 C16 C11 120.29(16)
C15 C16 H16 119.9
C11 C16 H16 119.9
C26 C21 C22 118.33(14)
C26 C21 C6 120.55(13)
C22 C21 C6 121.13(13)
C23 C22 C21 120.86(16)
C23 C22 H22 119.6
C21 C22 H22 119.6
C24 C23 C22 119.95(17)
C24 C23 H23 120.0
C22 C23 H23 120.0
C25 C24 C23 119.57(15)
C25 C24 H24 120.2
C23 C24 H24 120.2
C24 C25 C26 120.43(17)
C24 C25 H25 119.8
C26 C25 H25 119.8
C25 C26 C21 120.85(16)
C25 C26 H26 119.6
C21 C26 H26 119.6

loop_
_geom_bond_atom_site_label_1
_geom_bond_atom_site_label_2
_geom_bond_distance
N1 C5 1.4951(18)
N1 C1 1.4958(17)
N1 H1A 0.887(18)
N1 H1B 0.911(18)
C1 C2 1.529(2)
C1 H1C 0.9900
C1 H1D 0.9900
C2 C11 1.5181(19)
C2 C3 1.5600(19)
C2 H2 1.0000
C3 C4 1.5426(19)
C3 C6 1.556(2)
C3 H3 1.0000
C4 C5 1.520(2)
C4 H4A 0.9900
C4 H4B 0.9900
C5 H5A 0.9900
C5 H5B 0.9900
C6 C21 1.524(2)
C6 C7 1.541(2)
C6 H6 1.0000
C7 H7A 0.9800
C7 H7B 0.9800
C7 H7C 0.9800
C11 C16 1.400(2)
C11 C12 1.401(2)
C12 C13 1.391(2)
C12 H12 0.9500
C13 C14 1.391(3)
C13 H13 0.9500
C14 C15 1.390(3)
C14 H14 0.9500
C15 C16 1.4000(19)
C15 H15 0.9500
C16 H16 0.9500
C21 C26 1.396(2)
C21 C22 1.399(2)
C22 C23 1.397(2)
C22 H22 0.9500
C23 C24 1.396(3)
C23 H23 0.9500
C24 C25 1.382(3)
C24 H24 0.9500
C25 C26 1.395(2)
C25 H25 0.9500
C26 H26 0.9500

loop_
_geom_hbond_atom_site_label_D
_geom_hbond_atom_site_label_H
_geom_hbond_atom_site_label_A
_geom_hbond_distance_DH
_geom_hbond_distance_HA
_geom_hbond_distance_DA
_geom_hbond_angle_DHA
_geom_hbond_site_symmetry_A
N1 H1A Cl1 0.887(18) 2.214(19) 3.0938(17) 171(2) .
N1 H1B Cl1 0.911(18) 2.222(19) 3.0837(17) 158(2) 1_565
C5 H5B Cl1 0.99 2.68 3.5013(14) 140.8 2_757
